data_4346988
loop_
_publ_author_name
'Yi, Seungjun'
'Kim, Jin-Hyoung'
'Cho, Yang-Jin'
'Lee, Jiwon'
'Choi, Tae-Sup'
'Cho, Dae Won'
'Pac, Chyongjin'
'Han, Won-Sik'
'Son, Ho-Jin'
'Kang, Sang Ook'

_publ_section_title
;
 Stable Blue Phosphorescence Iridium(III) Cyclometalated Complexes
 Prompted by Intramolecular Hydrogen Bond in Ancillary Ligand.
;
_journal_issue 7
_journal_name_full 'Inorganic chemistry'
_journal_page_first 3324
_journal_page_last 3331
_journal_paper_doi 10.1021/acs.inorgchem.5b02511
_journal_volume 55
_journal_year 2016
_chemical_formula_sum 'C29 H22 Ir N3 O3'
_chemical_formula_weight 652.54
_space_group_crystal_system orthorhombic
_space_group_IT_number 19
_space_group_name_Hall 'P 2ac 2ab'
_space_group_name_H-M_alt 'P 21 21 21'
_atom_sites_solution_hydrogens geom
_audit_creation_method SHELXL-2014/7
_cell_angle_alpha 90
_cell_angle_beta 90
_cell_angle_gamma 90
_cell_formula_units_Z 8
_cell_length_a 9.277(4)
_cell_length_b 24.613(11)
_cell_length_c 25.517(11)
_cell_measurement_reflns_used 7477
_cell_measurement_temperature 293(2)
_cell_measurement_theta_max 21.404
_cell_measurement_theta_min 2.339
_cell_volume 5826(4)
_computing_cell_refinement 'SMART (Bruker, 1999)'
_computing_data_collection 'SMART (Bruker, 1999)'
_computing_data_reduction 'SAINT-Plus (Bruker, 1999)'
_computing_molecular_graphics 'Ortep-3 for Windows (Farrugia, 1997)'
_computing_publication_material 'SHELXL-97 (Sheldrick, 1997)'
_computing_structure_refinement 'SHELXL-97 (Sheldrick, 1997)'
_computing_structure_solution 'SHELXS-97 (Sheldrick, 1997)'
_diffrn_ambient_temperature 293(2)
_diffrn_measured_fraction_theta_full 1.000
_diffrn_measured_fraction_theta_max 0.989
_diffrn_measurement_device_type 'Bruker SMART 1000 CCD diffractometer'
_diffrn_measurement_method \w-scans
_diffrn_radiation_type MoK\a
_diffrn_radiation_wavelength 0.71073
_diffrn_reflns_av_R_equivalents 0.1816
_diffrn_reflns_av_unetI/netI 0.1525
_diffrn_reflns_Laue_measured_fraction_full 1.000
_diffrn_reflns_Laue_measured_fraction_max 0.989
_diffrn_reflns_limit_h_max 12
_diffrn_reflns_limit_h_min -12
_diffrn_reflns_limit_k_max 32
_diffrn_reflns_limit_k_min -32
_diffrn_reflns_limit_l_max 33
_diffrn_reflns_limit_l_min -33
_diffrn_reflns_number 78096
_diffrn_reflns_point_group_measured_fraction_full 1.000
_diffrn_reflns_point_group_measured_fraction_max 0.988
_diffrn_reflns_theta_full 25.242
_diffrn_reflns_theta_max 28.468
_diffrn_reflns_theta_min 1.149
_diffrn_source 'fine-focus sealed tube'
_exptl_absorpt_coefficient_mu 4.614
_exptl_absorpt_correction_T_max 0.874
_exptl_absorpt_correction_T_min 0.439
_exptl_absorpt_correction_type multi-scan
_exptl_absorpt_process_details 'SADABS (Sheldrick, 1996)'
_exptl_crystal_colour yellow
_exptl_crystal_density_diffrn 1.488
_exptl_crystal_density_method 'not measured'
_exptl_crystal_description needle
_exptl_crystal_F_000 2543
_exptl_crystal_size_max 0.120
_exptl_crystal_size_mid 0.090
_exptl_crystal_size_min 0.030
_refine_diff_density_max 1.219
_refine_diff_density_min -1.753
_refine_diff_density_rms 0.167
_refine_ls_abs_structure_details
;
 Refined as an inversion twin.
;
_refine_ls_abs_structure_Flack 0.03(2)
_refine_ls_extinction_method none
_refine_ls_goodness_of_fit_ref 0.887
_refine_ls_hydrogen_treatment constr
_refine_ls_matrix_type full
_refine_ls_number_parameters 650
_refine_ls_number_reflns 14543
_refine_ls_number_restraints 0
_refine_ls_restrained_S_all 0.887
_refine_ls_R_factor_all 0.1075
_refine_ls_R_factor_gt 0.0605
_refine_ls_shift/su_max 0.016
_refine_ls_shift/su_mean 0.001
_refine_ls_structure_factor_coef Fsqd
_refine_ls_weighting_details 'w=1/[\s^2^(Fo^2^)+(0.0521P)^2^] where P=(Fo^2^+2Fc^2^)/3'
_refine_ls_weighting_scheme calc
_refine_ls_wR_factor_gt 0.1520
_refine_ls_wR_factor_ref 0.1744
_reflns_Friedel_coverage 0.814
_reflns_Friedel_fraction_full 1.000
_reflns_Friedel_fraction_max 0.988
_reflns_number_gt 7787
_reflns_number_total 14543
_reflns_threshold_expression 'I > 2\s(I)'
_cod_data_source_file ic5b02511_si_002.cif
_cod_data_source_block 2b
_cod_database_code 4346988
_shelx_shelxl_version_number 2014/7
_shelx_space_group_comment
;
The symmetry employed for this shelxl refinement is uniquely defined
by the following loop, which should always be used as a source of
symmetry information in preference to the above space-group names.
They are only intended as comments.
;
_shelx_estimated_absorpt_t_min 0.607
_shelx_estimated_absorpt_t_max 0.874

loop_
_space_group_symop_operation_xyz
'x, y, z'
'-x+1/2, -y, z+1/2'
'x+1/2, -y+1/2, -z'
'-x, y+1/2, -z+1/2'

loop_
_atom_site_label
_atom_site_type_symbol
_atom_site_fract_x
_atom_site_fract_y
_atom_site_fract_z
_atom_site_U_iso_or_equiv
_atom_site_adp_type
_atom_site_occupancy
_atom_site_site_symmetry_order
_atom_site_calc_flag
_atom_site_refinement_flags_posn
_atom_site_refinement_flags_adp
Ir1 Ir 0.26023(8) -0.15152(2) -0.87968(2) 0.04628(18) Uani 1 1 d . .
O1 O 0.1555(13) -0.1427(5) -0.8051(5) 0.055(3) Uani 1 1 d . .
O2 O 0.0408(18) -0.0854(8) -0.7509(6) 0.094(5) Uani 1 1 d . .
O3 O -0.035(2) 0.0084(7) -0.7930(8) 0.101(6) Uani 1 1 d . .
N1 N 0.0761(15) -0.1706(6) -0.9222(5) 0.046(3) Uani 1 1 d . .
N2 N 0.4490(17) -0.1398(8) -0.8417(6) 0.064(5) Uani 1 1 d . .
N3 N 0.1924(13) -0.0687(6) -0.8789(6) 0.053(4) Uani 1 1 d . .
C1 C -0.051(2) -0.1813(7) -0.8976(7) 0.052(4) Uani 1 1 d . .
H1 H -0.0587 -0.1770 -0.8615 0.062 Uiso 1 1 calc R U
C2 C -0.171(2) -0.1989(8) -0.9269(8) 0.068(6) Uani 1 1 d . .
H2 H -0.2580 -0.2066 -0.9106 0.081 Uiso 1 1 calc R U
C3 C -0.156(2) -0.2039(9) -0.9764(8) 0.066(5) Uani 1 1 d . .
H3 H -0.2345 -0.2164 -0.9959 0.079 Uiso 1 1 calc R U
C4 C -0.034(2) -0.1920(9) -1.0014(8) 0.069(6) Uani 1 1 d . .
H4 H -0.0299 -0.1937 -1.0378 0.083 Uiso 1 1 calc R U
C5 C 0.0886(19) -0.1769(8) -0.9723(6) 0.048(4) Uani 1 1 d . .
C6 C 0.240(3) -0.1629(7) -0.9917(6) 0.056(4) Uani 1 1 d . .
C7 C 0.270(2) -0.1584(9) -1.0459(7) 0.071(5) Uani 1 1 d . .
H7 H 0.1982 -0.1645 -1.0707 0.086 Uiso 1 1 calc R U
C8 C 0.406(3) -0.1448(11) -1.0605(8) 0.087(8) Uani 1 1 d . .
H8 H 0.4296 -0.1413 -1.0958 0.104 Uiso 1 1 calc R U
C9 C 0.513(2) -0.1360(10) -1.0217(9) 0.076(6) Uani 1 1 d . .
H9 H 0.6072 -0.1279 -1.0316 0.091 Uiso 1 1 calc R U
C10 C 0.478(2) -0.1395(8) -0.9690(8) 0.061(5) Uani 1 1 d . .
H10 H 0.5477 -0.1334 -0.9435 0.074 Uiso 1 1 calc R U
C11 C 0.3363(19) -0.1521(7) -0.9542(7) 0.049(4) Uani 1 1 d . .
C12 C 0.511(2) -0.0905(10) -0.8314(8) 0.069(5) Uani 1 1 d . .
H12 H 0.4664 -0.0592 -0.8438 0.083 Uiso 1 1 calc R U
C13 C 0.635(2) -0.0853(10) -0.8040(10) 0.081(7) Uani 1 1 d . .
H13 H 0.6777 -0.0513 -0.8007 0.097 Uiso 1 1 calc R U
C14 C 0.696(2) -0.1270(13) -0.7822(10) 0.096(9) Uani 1 1 d . .
H14 H 0.7732 -0.1223 -0.7596 0.115 Uiso 1 1 calc R U
C15 C 0.643(3) -0.1797(12) -0.7928(10) 0.090(8) Uani 1 1 d . .
H15 H 0.6924 -0.2098 -0.7801 0.109 Uiso 1 1 calc R U
C16 C 0.5104(19) -0.1875(8) -0.8241(7) 0.053(5) Uani 1 1 d . .
C17 C 0.441(2) -0.2360(8) -0.8387(6) 0.053(5) Uani 1 1 d . .
C18 C 0.494(2) -0.2884(10) -0.8265(8) 0.069(6) Uani 1 1 d . .
H18 H 0.5795 -0.2922 -0.8079 0.083 Uiso 1 1 calc R U
C19 C 0.418(3) -0.3340(9) -0.8421(10) 0.080(7) Uani 1 1 d . .
H19 H 0.4491 -0.3687 -0.8330 0.096 Uiso 1 1 calc R U
C20 C 0.2996(19) -0.3265(6) -0.8708(7) 0.048(4) Uani 1 1 d . .
H20 H 0.2451 -0.3568 -0.8799 0.058 Uiso 1 1 calc R U
C21 C 0.257(2) -0.2797(8) -0.8862(6) 0.065(5) Uani 1 1 d . .
H21 H 0.1815 -0.2778 -0.9100 0.078 Uiso 1 1 calc R U
C22 C 0.3231(18) -0.2293(7) -0.8681(6) 0.055(5) Uani 1 1 d . .
C23 C 0.209(2) -0.0350(8) -0.9208(9) 0.076(6) Uani 1 1 d . .
H23 H 0.2615 -0.0452 -0.9504 0.091 Uiso 1 1 calc R U
C24 C 0.145(2) 0.0147(9) -0.9165(10) 0.078(7) Uani 1 1 d . .
H24 H 0.1519 0.0395 -0.9439 0.093 Uiso 1 1 calc R U
C25 C 0.062(2) 0.0299(13) -0.8670(14) 0.110(11) Uani 1 1 d . .
H25 H 0.0305 0.0653 -0.8614 0.132 Uiso 1 1 calc R U
C26 C 0.038(3) -0.0042(11) -0.8362(11) 0.083(9) Uani 1 1 d . .
C27 C 0.1094(17) -0.0544(7) -0.8386(8) 0.049(4) Uani 1 1 d . .
C28 C 0.099(2) -0.0963(9) -0.7945(7) 0.056(5) Uani 1 1 d . .
C29 C -0.118(4) 0.0606(16) -0.7933(18) 0.19(2) Uani 1 1 d . .
H29A H -0.1658 0.0652 -0.7603 0.290 Uiso 1 1 calc R U
H29B H -0.0528 0.0904 -0.7990 0.290 Uiso 1 1 calc R U
H29C H -0.1882 0.0598 -0.8210 0.290 Uiso 1 1 calc R U
Ir2 Ir -0.25662(9) -0.28576(2) -0.62776(2) 0.04401(17) Uani 1 1 d . .
O4 O -0.2098(14) -0.2030(6) -0.6114(5) 0.069(4) Uani 1 1 d . .
O5 O -0.2865(16) -0.1180(6) -0.6152(7) 0.095(5) Uani 1 1 d . .
O6 O -0.5446(18) -0.1016(7) -0.6558(7) 0.093(5) Uani 1 1 d . .
N4 N -0.3332(15) -0.2980(5) -0.5538(5) 0.045(3) Uani 1 1 d . .
N5 N -0.1702(14) -0.2847(6) -0.7019(5) 0.047(3) Uani 1 1 d . .
N6 N -0.4392(14) -0.2404(6) -0.6575(5) 0.046(3) Uani 1 1 d . .
C30 C -0.466(2) -0.2862(10) -0.5382(8) 0.069(6) Uani 1 1 d . .
H30 H -0.5278 -0.2687 -0.5613 0.083 Uiso 1 1 calc R U
C31 C -0.515(3) -0.2996(8) -0.4874(8) 0.069(6) Uani 1 1 d . .
H31 H -0.6092 -0.2916 -0.4775 0.082 Uiso 1 1 calc R U
C32 C -0.423(3) -0.3245(13) -0.4531(10) 0.111(11) Uani 1 1 d . .
H32 H -0.4544 -0.3323 -0.4193 0.134 Uiso 1 1 calc R U
C33 C -0.283(3) -0.3383(11) -0.4682(8) 0.095(8) Uani 1 1 d . .
H33 H -0.2209 -0.3568 -0.4457 0.115 Uiso 1 1 calc R U
C34 C -0.238(2) -0.3228(6) -0.5199(5) 0.051(4) Uani 1 1 d . .
C35 C -0.098(2) -0.3337(8) -0.5426(8) 0.057(5) Uani 1 1 d . .
C36 C 0.017(2) -0.3545(8) -0.5119(8) 0.064(5) Uani 1 1 d . .
H36 H 0.0038 -0.3641 -0.4770 0.076 Uiso 1 1 calc R U
C37 C 0.150(2) -0.3598(9) -0.5364(9) 0.069(6) Uani 1 1 d . .
H37 H 0.2258 -0.3746 -0.5174 0.083 Uiso 1 1 calc R U
C38 C 0.173(2) -0.3446(10) -0.5862(9) 0.074(6) Uani 1 1 d . .
H38 H 0.2646 -0.3484 -0.6008 0.089 Uiso 1 1 calc R U
C39 C 0.0590(19) -0.3227(7) -0.6167(8) 0.056(5) Uani 1 1 d . .
H39 H 0.0777 -0.3125 -0.6511 0.067 Uiso 1 1 calc R U
C40 C -0.082(2) -0.3158(8) -0.5967(7) 0.056(5) Uani 1 1 d . .
C41 C -0.0801(16) -0.2442(8) -0.7217(7) 0.056(5) Uani 1 1 d . .
H41 H -0.0665 -0.2125 -0.7026 0.067 Uiso 1 1 calc R U
C42 C -0.012(2) -0.2503(11) -0.7683(7) 0.073(7) Uani 1 1 d . .
H42 H 0.0495 -0.2232 -0.7800 0.087 Uiso 1 1 calc R U
C43 C -0.032(3) -0.2934(15) -0.7972(8) 0.102(10) Uani 1 1 d . .
H43 H 0.0136 -0.2966 -0.8294 0.122 Uiso 1 1 calc R U
C44 C -0.120(2) -0.3335(10) -0.7799(7) 0.066(6) Uani 1 1 d . .
H44 H -0.1354 -0.3638 -0.8009 0.079 Uiso 1 1 calc R U
C45 C -0.1870(19) -0.3301(7) -0.7315(6) 0.048(4) Uani 1 1 d . .
C46 C -0.284(2) -0.3719(8) -0.7071(7) 0.063(5) Uani 1 1 d . .
C47 C -0.328(3) -0.4165(10) -0.7312(8) 0.083(7) Uani 1 1 d . .
H47 H -0.2968 -0.4246 -0.7649 0.100 Uiso 1 1 calc R U
C48 C -0.421(3) -0.4506(9) -0.7053(9) 0.073(6) Uani 1 1 d . .
H48 H -0.4542 -0.4813 -0.7228 0.088 Uiso 1 1 calc R U
C49 C -0.465(3) -0.4423(10) -0.6585(11) 0.083(7) Uani 1 1 d . .
H49 H -0.5285 -0.4664 -0.6425 0.099 Uiso 1 1 calc R U
C50 C -0.416(3) -0.3965(9) -0.6318(8) 0.083(7) Uani 1 1 d . .
H50 H -0.4446 -0.3919 -0.5971 0.099 Uiso 1 1 calc R U
C51 C -0.325(2) -0.3567(8) -0.6546(7) 0.062(5) Uani 1 1 d . .
C52 C -0.5469(19) -0.2640(9) -0.6847(8) 0.065(6) Uani 1 1 d . .
H52 H -0.5468 -0.3008 -0.6930 0.078 Uiso 1 1 calc R U
C53 C -0.661(2) -0.2284(12) -0.6998(8) 0.079(7) Uani 1 1 d . .
H53 H -0.7422 -0.2443 -0.7150 0.095 Uiso 1 1 calc R U
C54 C -0.663(2) -0.1759(11) -0.6943(9) 0.075(7) Uani 1 1 d . .
H54 H -0.7359 -0.1550 -0.7091 0.090 Uiso 1 1 calc R U
C55 C -0.556(2) -0.1525(9) -0.6664(7) 0.059(5) Uani 1 1 d . .
C56 C -0.435(2) -0.1860(8) -0.6479(7) 0.052(5) Uani 1 1 d . .
C57 C -0.2973(19) -0.1648(8) -0.6220(7) 0.053(4) Uani 1 1 d . .
C58 C -0.656(3) -0.0627(13) -0.6727(14) 0.139(13) Uani 1 1 d . .
H58A H -0.6304 -0.0268 -0.6615 0.208 Uiso 1 1 calc R U
H58B H -0.6643 -0.0634 -0.7102 0.208 Uiso 1 1 calc R U
H58C H -0.7473 -0.0726 -0.6575 0.208 Uiso 1 1 calc R U

loop_
_atom_site_aniso_label
_atom_site_aniso_U_11
_atom_site_aniso_U_22
_atom_site_aniso_U_33
_atom_site_aniso_U_23
_atom_site_aniso_U_13
_atom_site_aniso_U_12
Ir1 0.0398(4) 0.0551(4) 0.0440(3) 0.0009(2) -0.0056(4) 0.0034(4)
O1 0.050(7) 0.063(9) 0.053(7) 0.002(6) -0.008(6) -0.005(6)
O2 0.081(11) 0.136(15) 0.067(9) 0.007(10) 0.016(9) 0.011(11)
O3 0.104(15) 0.069(11) 0.131(16) -0.003(10) 0.053(13) 0.005(10)
N1 0.031(7) 0.058(9) 0.048(8) -0.009(7) -0.007(6) 0.003(6)
N2 0.046(9) 0.097(14) 0.048(8) -0.002(8) 0.002(7) 0.018(9)
N3 0.031(7) 0.065(9) 0.064(9) -0.001(8) -0.007(7) -0.015(6)
C1 0.046(10) 0.063(12) 0.047(9) 0.005(8) -0.010(8) 0.005(8)
C2 0.065(13) 0.073(14) 0.065(12) -0.003(10) -0.020(10) 0.003(11)
C3 0.055(12) 0.075(14) 0.067(13) -0.015(11) -0.010(10) -0.005(11)
C4 0.066(14) 0.082(15) 0.059(12) -0.014(11) -0.022(11) 0.001(11)
C5 0.044(10) 0.065(12) 0.035(9) -0.001(8) -0.009(7) 0.008(8)
C6 0.060(11) 0.056(9) 0.051(8) -0.002(7) 0.000(11) 0.005(11)
C7 0.053(12) 0.097(14) 0.065(10) 0.002(10) 0.010(11) 0.010(14)
C8 0.096(18) 0.11(2) 0.051(12) 0.009(12) 0.027(12) 0.016(16)
C9 0.045(11) 0.097(18) 0.084(15) -0.012(13) 0.010(11) 0.015(11)
C10 0.058(12) 0.067(13) 0.059(11) 0.002(9) 0.014(10) 0.026(10)
C11 0.054(11) 0.041(10) 0.053(9) 0.000(8) 0.000(8) 0.012(9)
C12 0.054(12) 0.082(15) 0.071(13) -0.011(12) -0.006(10) -0.005(12)
C13 0.061(14) 0.060(14) 0.12(2) -0.019(14) -0.026(14) -0.012(12)
C14 0.029(10) 0.16(3) 0.098(18) -0.030(18) -0.010(11) -0.009(14)
C15 0.057(15) 0.13(2) 0.085(17) 0.015(15) -0.023(13) 0.013(15)
C16 0.038(10) 0.082(14) 0.040(9) 0.013(9) 0.000(7) 0.002(9)
C17 0.052(11) 0.067(13) 0.039(9) -0.007(8) -0.023(8) 0.007(9)
C18 0.058(12) 0.098(18) 0.051(11) 0.014(12) -0.005(9) 0.013(13)
C19 0.088(17) 0.047(13) 0.105(18) 0.010(12) 0.025(15) 0.021(12)
C20 0.050(10) 0.036(9) 0.059(10) -0.013(8) -0.007(9) -0.005(7)
C21 0.048(10) 0.091(13) 0.055(9) 0.026(9) -0.012(12) -0.009(14)
C22 0.049(9) 0.068(12) 0.047(9) 0.023(9) -0.014(8) 0.027(9)
C23 0.077(15) 0.063(12) 0.088(14) 0.003(11) 0.009(12) 0.003(12)
C24 0.066(14) 0.062(13) 0.106(18) 0.018(13) -0.055(14) -0.005(11)
C25 0.049(13) 0.10(2) 0.18(3) -0.06(2) 0.005(18) -0.016(14)
C26 0.069(17) 0.09(2) 0.085(18) 0.024(15) -0.038(15) -0.031(15)
C27 0.026(8) 0.043(10) 0.078(13) -0.008(9) 0.014(8) -0.007(7)
C28 0.040(10) 0.075(14) 0.054(11) -0.008(10) -0.005(8) -0.009(10)
C29 0.17(4) 0.12(3) 0.28(6) -0.09(3) -0.03(4) 0.03(3)
Ir2 0.0369(3) 0.0544(3) 0.0407(3) 0.0019(2) -0.0016(4) -0.0004(4)
O4 0.045(8) 0.092(10) 0.068(8) 0.005(7) -0.011(6) 0.006(7)
O5 0.077(11) 0.053(8) 0.154(15) -0.020(9) -0.027(12) 0.014(8)
O6 0.096(12) 0.081(12) 0.102(13) 0.005(9) -0.024(10) 0.017(10)
N4 0.039(8) 0.040(8) 0.057(8) -0.003(6) -0.006(6) 0.002(6)
N5 0.035(7) 0.059(9) 0.048(7) 0.011(7) -0.009(6) 0.005(7)
N6 0.034(7) 0.062(10) 0.042(7) 0.001(6) -0.012(6) 0.008(7)
C30 0.051(12) 0.100(17) 0.057(11) -0.020(12) 0.001(9) -0.026(12)
C31 0.077(15) 0.062(13) 0.067(12) -0.008(10) 0.009(11) 0.002(11)
C32 0.071(17) 0.20(3) 0.068(15) 0.024(18) 0.028(14) 0.035(19)
C33 0.090(19) 0.14(2) 0.055(10) 0.009(12) 0.002(13) 0.034(19)
C34 0.052(10) 0.063(10) 0.038(7) -0.002(6) -0.009(10) 0.005(11)
C35 0.037(10) 0.063(12) 0.071(12) -0.003(10) -0.007(9) 0.003(9)
C36 0.076(14) 0.056(12) 0.059(11) 0.009(9) -0.005(10) -0.005(11)
C37 0.043(11) 0.086(16) 0.079(14) 0.014(11) -0.014(10) 0.019(11)
C38 0.036(10) 0.100(17) 0.087(15) 0.014(13) -0.005(10) -0.005(11)
C39 0.042(10) 0.060(11) 0.066(12) 0.008(9) 0.011(9) -0.004(8)
C40 0.064(13) 0.060(12) 0.044(10) 0.000(8) -0.007(9) -0.014(10)
C41 0.021(8) 0.071(13) 0.077(13) 0.027(10) -0.006(8) 0.002(8)
C42 0.046(10) 0.14(2) 0.032(9) 0.047(12) -0.005(8) -0.015(13)
C43 0.080(17) 0.20(3) 0.026(10) 0.005(16) 0.001(10) 0.01(2)
C44 0.064(13) 0.083(15) 0.049(10) -0.008(10) 0.008(10) -0.009(11)
C45 0.052(10) 0.061(11) 0.032(7) 0.004(7) -0.002(7) 0.000(8)
C46 0.063(13) 0.073(13) 0.053(9) -0.001(9) 0.000(9) 0.010(10)
C47 0.102(18) 0.085(17) 0.061(12) -0.027(12) 0.006(12) 0.000(14)
C48 0.085(16) 0.055(13) 0.080(15) -0.004(11) 0.006(13) -0.020(12)
C49 0.090(18) 0.055(14) 0.10(2) 0.013(13) 0.011(16) -0.017(13)
C50 0.111(18) 0.093(17) 0.044(10) 0.007(11) 0.021(12) -0.039(14)
C51 0.064(12) 0.073(13) 0.048(9) -0.021(9) -0.008(9) -0.008(10)
C52 0.033(9) 0.079(15) 0.082(14) -0.007(11) -0.021(9) 0.009(9)
C53 0.037(11) 0.13(2) 0.069(13) 0.012(14) -0.007(9) 0.004(13)
C54 0.045(12) 0.099(18) 0.082(15) 0.019(13) -0.013(11) 0.032(12)
C55 0.045(10) 0.078(14) 0.053(10) 0.002(10) 0.001(8) 0.024(11)
C56 0.041(10) 0.068(13) 0.049(10) -0.004(8) 0.011(8) 0.004(9)
C57 0.050(10) 0.059(11) 0.050(9) 0.015(9) -0.011(8) -0.014(8)
C58 0.14(3) 0.10(2) 0.18(3) 0.03(2) -0.04(2) 0.04(2)

loop_
_atom_type_symbol
_atom_type_description
_atom_type_scat_dispersion_real
_atom_type_scat_dispersion_imag
_atom_type_scat_source
C C 0.0030 0.0020 'International Tables Vol C Tables 4.2.6.8 and 6.1.1.4'
H H 0.0000 0.0000 'International Tables Vol C Tables 4.2.6.8 and 6.1.1.4'
Ir Ir -1.4440 7.9890 'International Tables Vol C Tables 4.2.6.8 and 6.1.1.4'
N N 0.0060 0.0030 'International Tables Vol C Tables 4.2.6.8 and 6.1.1.4'
O O 0.0110 0.0060 'International Tables Vol C Tables 4.2.6.8 and 6.1.1.4'

loop_
_geom_angle_atom_site_label_1
_geom_angle_atom_site_label_2
_geom_angle_atom_site_label_3
_geom_angle
N2 Ir1 C22 79.4(7)
N2 Ir1 C11 98.6(7)
C22 Ir1 C11 91.7(7)
N2 Ir1 N1 174.1(6)
C22 Ir1 N1 95.7(6)
C11 Ir1 N1 78.2(7)
N2 Ir1 N3 96.5(6)
C22 Ir1 N3 171.0(6)
C11 Ir1 N3 96.8(6)
N1 Ir1 N3 88.8(5)
N2 Ir1 O1 87.3(5)
C22 Ir1 O1 95.6(6)
C11 Ir1 O1 171.4(6)
N1 Ir1 O1 96.5(5)
N3 Ir1 O1 76.2(5)
C28 O1 Ir1 117.5(12)
C26 O3 C29 117(3)
C5 N1 C1 120.6(15)
C5 N1 Ir1 118.1(12)
C1 N1 Ir1 121.0(11)
C12 N2 C16 121.2(17)
C12 N2 Ir1 125.7(14)
C16 N2 Ir1 113.0(14)
C27 N3 C23 120.8(17)
C27 N3 Ir1 115.5(12)
C23 N3 Ir1 122.6(13)
N1 C1 C2 119.8(17)
N1 C1 H1 120.1
C2 C1 H1 120.1
C3 C2 C1 118(2)
C3 C2 H2 120.8
C1 C2 H2 120.8
C2 C3 C4 123(2)
C2 C3 H3 118.7
C4 C3 H3 118.7
C3 C4 C5 119.6(19)
C3 C4 H4 120.2
C5 C4 H4 120.2
N1 C5 C4 118.7(18)
N1 C5 C6 112.0(15)
C4 C5 C6 129.2(16)
C11 C6 C7 124(2)
C11 C6 C5 115.3(14)
C7 C6 C5 120.7(18)
C8 C7 C6 118(2)
C8 C7 H7 121.1
C6 C7 H7 121.1
C7 C8 C9 119.8(19)
C7 C8 H8 120.1
C9 C8 H8 120.1
C10 C9 C8 120(2)
C10 C9 H9 119.9
C8 C9 H9 119.9
C9 C10 C11 120(2)
C9 C10 H10 120.1
C11 C10 H10 120.1
C6 C11 C10 118.5(18)
C6 C11 Ir1 116.2(14)
C10 C11 Ir1 125.2(14)
C13 C12 N2 123(2)
C13 C12 H12 118.6
N2 C12 H12 118.6
C14 C13 C12 121(2)
C14 C13 H13 119.5
C12 C13 H13 119.5
C13 C14 C15 120(2)
C13 C14 H14 120.1
C15 C14 H14 120.1
C14 C15 C16 121(2)
C14 C15 H15 119.7
C16 C15 H15 119.7
N2 C16 C17 116.5(16)
N2 C16 C15 114(2)
C17 C16 C15 129(2)
C22 C17 C16 114.8(17)
C22 C17 C18 121.4(18)
C16 C17 C18 123.7(17)
C19 C18 C17 120.0(19)
C19 C18 H18 120.0
C17 C18 H18 120.0
C20 C19 C18 117.6(19)
C20 C19 H19 121.2
C18 C19 H19 121.2
C21 C20 C19 123.1(19)
C21 C20 H20 118.4
C19 C20 H20 118.4
C20 C21 C22 122.7(17)
C20 C21 H21 118.6
C22 C21 H21 118.6
C17 C22 C21 114.5(15)
C17 C22 Ir1 115.8(15)
C21 C22 Ir1 129.7(12)
N3 C23 C24 115(2)
N3 C23 H23 122.2
C24 C23 H23 122.3
C23 C24 C25 120(2)
C23 C24 H24 119.8
C25 C24 H24 119.8
C26 C25 C24 118(3)
C26 C25 H25 120.8
C24 C25 H25 120.8
C25 C26 O3 119(3)
C25 C26 C27 121(3)
O3 C26 C27 119(2)
N3 C27 C26 123(2)
N3 C27 C28 115.2(16)
C26 C27 C28 122.1(19)
O2 C28 O1 123(2)
O2 C28 C27 122(2)
O1 C28 C27 114.7(16)
O3 C29 H29A 109.5
O3 C29 H29B 109.5
H29A C29 H29B 109.5
O3 C29 H29C 109.5
H29A C29 H29C 109.5
H29B C29 H29C 109.5
C40 Ir2 C51 94.2(8)
C40 Ir2 N4 81.8(7)
C51 Ir2 N4 94.5(7)
C40 Ir2 N5 93.1(6)
C51 Ir2 N5 79.5(7)
N4 Ir2 N5 171.9(6)
C40 Ir2 O4 96.6(6)
C51 Ir2 O4 168.2(7)
N4 Ir2 O4 91.8(5)
N5 Ir2 O4 95.1(6)
C40 Ir2 N6 171.1(7)
C51 Ir2 N6 94.7(7)
N4 Ir2 N6 97.3(5)
N5 Ir2 N6 88.7(5)
O4 Ir2 N6 74.6(5)
C57 O4 Ir2 122.5(12)
C55 O6 C58 121(2)
C30 N4 C34 120.1(16)
C30 N4 Ir2 124.7(13)
C34 N4 Ir2 115.2(11)
C45 N5 C41 117.0(15)
C45 N5 Ir2 117.2(11)
C41 N5 Ir2 125.3(13)
C52 N6 C56 122.4(16)
C52 N6 Ir2 122.5(13)
C56 N6 Ir2 115.0(12)
N4 C30 C31 122(2)
N4 C30 H30 119.1
C31 C30 H30 119.1
C32 C31 C30 119(2)
C32 C31 H31 120.3
C30 C31 H31 120.3
C31 C32 C33 121(2)
C31 C32 H32 119.6
C33 C32 H32 119.6
C32 C33 C34 117(2)
C32 C33 H33 121.4
C34 C33 H33 121.4
N4 C34 C33 120.9(19)
N4 C34 C35 113.9(14)
C33 C34 C35 125.1(19)
C36 C35 C34 121.3(17)
C36 C35 C40 124.1(18)
C34 C35 C40 114.2(16)
C37 C36 C35 116.8(18)
C37 C36 H36 121.6
C35 C36 H36 121.6
C38 C37 C36 123.0(18)
C38 C37 H37 118.5
C36 C37 H37 118.5
C37 C38 C39 120.1(19)
C37 C38 H38 119.9
C39 C38 H38 119.9
C40 C39 C38 122.6(18)
C40 C39 H39 118.7
C38 C39 H39 118.7
C39 C40 C35 113.3(17)
C39 C40 Ir2 131.9(14)
C35 C40 Ir2 114.8(14)
C42 C41 N5 121(2)
C42 C41 H41 119.4
N5 C41 H41 119.4
C43 C42 C41 121(2)
C43 C42 H42 119.3
C41 C42 H42 119.3
C42 C43 C44 120(2)
C42 C43 H43 120.2
C44 C43 H43 120.2
C43 C44 C45 121(2)
C43 C44 H44 119.5
C45 C44 H44 119.5
N5 C45 C44 119.6(17)
N5 C45 C46 113.7(14)
C44 C45 C46 126.7(18)
C47 C46 C51 125(2)
C47 C46 C45 124.1(18)
C51 C46 C45 111.3(17)
C46 C47 C48 118(2)
C46 C47 H47 120.8
C48 C47 H47 120.8
C49 C48 C47 124(2)
C49 C48 H48 118.2
C47 C48 H48 118.2
C48 C49 C50 119(2)
C48 C49 H49 120.6
C50 C49 H49 120.6
C49 C50 C51 123.6(19)
C49 C50 H50 118.2
C51 C50 H50 118.2
C50 C51 C46 110.9(17)
C50 C51 Ir2 131.2(15)
C46 C51 Ir2 117.8(15)
N6 C52 C53 115(2)
N6 C52 H52 122.4
C53 C52 H52 122.4
C54 C53 C52 126(2)
C54 C53 H53 116.9
C52 C53 H53 116.9
C53 C54 C55 118(2)
C53 C54 H54 120.9
C55 C54 H54 120.9
O6 C55 C54 126.0(19)
O6 C55 C56 114.5(19)
C54 C55 C56 119(2)
N6 C56 C55 118.3(18)
N6 C56 C57 115.7(16)
C55 C56 C57 125.8(18)
O5 C57 O4 130.0(18)
O5 C57 C56 118.1(18)
O4 C57 C56 111.9(17)
O6 C58 H58A 109.5
O6 C58 H58B 109.5
H58A C58 H58B 109.5
O6 C58 H58C 109.5
H58A C58 H58C 109.5
H58B C58 H58C 109.5

loop_
_geom_bond_atom_site_label_1
_geom_bond_atom_site_label_2
_geom_bond_distance
Ir1 N2 2.022(16)
Ir1 C22 2.023(17)
Ir1 C11 2.029(17)
Ir1 N1 2.077(13)
Ir1 N3 2.133(15)
Ir1 O1 2.148(13)
O1 C28 1.28(2)
O2 C28 1.26(2)
O3 C26 1.33(3)
O3 C29 1.50(4)
N1 C5 1.29(2)
N1 C1 1.36(2)
N2 C12 1.37(3)
N2 C16 1.38(2)
N3 C27 1.33(2)
N3 C23 1.36(3)
C1 C2 1.41(2)
C1 H1 0.9300
C2 C3 1.28(3)
C2 H2 0.9300
C3 C4 1.33(3)
C3 H3 0.9300
C4 C5 1.41(2)
C4 H4 0.9300
C5 C6 1.53(3)
C6 C11 1.33(2)
C6 C7 1.41(2)
C7 C8 1.36(3)
C7 H7 0.9300
C8 C9 1.42(3)
C8 H8 0.9300
C9 C10 1.39(3)
C9 H9 0.9300
C10 C11 1.40(3)
C10 H10 0.9300
C12 C13 1.35(3)
C12 H12 0.9300
C13 C14 1.30(3)
C13 H13 0.9300
C14 C15 1.41(4)
C14 H14 0.9300
C15 C16 1.48(3)
C15 H15 0.9300
C16 C17 1.41(3)
C17 C22 1.34(2)
C17 C18 1.42(3)
C18 C19 1.38(3)
C18 H18 0.9300
C19 C20 1.34(3)
C19 H19 0.9300
C20 C21 1.28(2)
C20 H20 0.9300
C21 C22 1.46(3)
C21 H21 0.9300
C23 C24 1.37(3)
C23 H23 0.9300
C24 C25 1.53(4)
C24 H24 0.9300
C25 C26 1.17(4)
C25 H25 0.9300
C26 C27 1.40(3)
C27 C28 1.53(3)
C29 H29A 0.9600
C29 H29B 0.9600
C29 H29C 0.9600
Ir2 C40 1.95(2)
Ir2 C51 1.980(19)
Ir2 N4 2.038(14)
Ir2 N5 2.054(13)
Ir2 O4 2.124(15)
Ir2 N6 2.166(13)
O4 C57 1.27(2)
O5 C57 1.17(2)
O6 C55 1.29(3)
O6 C58 1.48(3)
N4 C30 1.32(2)
N4 C34 1.38(2)
N5 C45 1.36(2)
N5 C41 1.40(2)
N6 C52 1.35(2)
N6 C56 1.36(2)
C30 C31 1.41(3)
C30 H30 0.9300
C31 C32 1.37(3)
C31 H31 0.9300
C32 C33 1.40(3)
C32 H32 0.9300
C33 C34 1.43(3)
C33 H33 0.9300
C34 C35 1.45(3)
C35 C36 1.42(3)
C35 C40 1.46(3)
C36 C37 1.39(3)
C36 H36 0.9300
C37 C38 1.34(3)
C37 H37 0.9300
C38 C39 1.42(3)
C38 H38 0.9300
C39 C40 1.42(3)
C39 H39 0.9300
C41 C42 1.35(3)
C41 H41 0.9300
C42 C43 1.31(4)
C42 H42 0.9300
C43 C44 1.35(4)
C43 H43 0.9300
C44 C45 1.39(2)
C44 H44 0.9300
C45 C46 1.50(3)
C46 C47 1.32(3)
C46 C51 1.44(2)
C47 C48 1.37(3)
C47 H47 0.9300
C48 C49 1.28(3)
C48 H48 0.9300
C49 C50 1.39(3)
C49 H49 0.9300
C50 C51 1.42(3)
C50 H50 0.9300
C52 C53 1.43(3)
C52 H52 0.9300
C53 C54 1.30(3)
C53 H53 0.9300
C54 C55 1.35(3)
C54 H54 0.9300
C55 C56 1.47(3)
C56 C57 1.53(2)
C58 H58A 0.9600
C58 H58B 0.9600
C58 H58C 0.9600

loop_
_geom_torsion_atom_site_label_1
_geom_torsion_atom_site_label_2
_geom_torsion_atom_site_label_3
_geom_torsion_atom_site_label_4
_geom_torsion
C5 N1 C1 C2 -1(3)
Ir1 N1 C1 C2 -174.3(13)
N1 C1 C2 C3 0(3)
C1 C2 C3 C4 -2(3)
C2 C3 C4 C5 5(4)
C1 N1 C5 C4 4(3)
Ir1 N1 C5 C4 177.5(14)
C1 N1 C5 C6 -179.8(15)
Ir1 N1 C5 C6 -6(2)
C3 C4 C5 N1 -6(3)
C3 C4 C5 C6 178.4(19)
N1 C5 C6 C11 6(2)
C4 C5 C6 C11 -177(2)
N1 C5 C6 C7 -169.5(17)
C4 C5 C6 C7 7(3)
C11 C6 C7 C8 3(3)
C5 C6 C7 C8 179(2)
C6 C7 C8 C9 0(4)
C7 C8 C9 C10 -2(4)
C8 C9 C10 C11 0(3)
C7 C6 C11 C10 -5(3)
C5 C6 C11 C10 179.3(17)
C7 C6 C11 Ir1 171.9(15)
C5 C6 C11 Ir1 -4(2)
C9 C10 C11 C6 3(3)
C9 C10 C11 Ir1 -173.6(15)
C16 N2 C12 C13 0(3)
Ir1 N2 C12 C13 177.3(17)
N2 C12 C13 C14 -6(4)
C12 C13 C14 C15 9(4)
C13 C14 C15 C16 -7(4)
C12 N2 C16 C17 -177.4(17)
Ir1 N2 C16 C17 5(2)
C12 N2 C16 C15 2(2)
Ir1 N2 C16 C15 -175.8(14)
C14 C15 C16 N2 1(3)
C14 C15 C16 C17 -180(2)
N2 C16 C17 C22 0(2)
C15 C16 C17 C22 -179(2)
N2 C16 C17 C18 176.4(17)
C15 C16 C17 C18 -2(3)
C22 C17 C18 C19 -4(3)
C16 C17 C18 C19 180(2)
C17 C18 C19 C20 3(3)
C18 C19 C20 C21 3(3)
C19 C20 C21 C22 -9(3)
C16 C17 C22 C21 176.0(16)
C18 C17 C22 C21 -1(3)
C16 C17 C22 Ir1 -5(2)
C18 C17 C22 Ir1 178.2(14)
C20 C21 C22 C17 7(3)
C20 C21 C22 Ir1 -171.6(16)
C27 N3 C23 C24 5(3)
Ir1 N3 C23 C24 172.4(13)
N3 C23 C24 C25 1(3)
C23 C24 C25 C26 -10(4)
C24 C25 C26 O3 -179.7(19)
C24 C25 C26 C27 14(4)
C29 O3 C26 C25 17(4)
C29 O3 C26 C27 -176(2)
C23 N3 C27 C26 -1(3)
Ir1 N3 C27 C26 -170.0(15)
C23 N3 C27 C28 179.4(16)
Ir1 N3 C27 C28 10.8(18)
C25 C26 C27 N3 -9(4)
O3 C26 C27 N3 -175.6(19)
C25 C26 C27 C28 170(2)
O3 C26 C27 C28 4(3)
Ir1 O1 C28 O2 -176.3(15)
Ir1 O1 C28 C27 2.6(19)
N3 C27 C28 O2 170.0(17)
C26 C27 C28 O2 -9(3)
N3 C27 C28 O1 -9(2)
C26 C27 C28 O1 171.9(17)
C34 N4 C30 C31 -2(3)
Ir2 N4 C30 C31 175.1(14)
N4 C30 C31 C32 1(3)
C30 C31 C32 C33 -2(4)
C31 C32 C33 C34 3(4)
C30 N4 C34 C33 3(3)
Ir2 N4 C34 C33 -174.2(15)
C30 N4 C34 C35 179.4(17)
Ir2 N4 C34 C35 2.4(19)
C32 C33 C34 N4 -3(3)
C32 C33 C34 C35 -180(2)
N4 C34 C35 C36 174.2(17)
C33 C34 C35 C36 -9(3)
N4 C34 C35 C40 1(2)
C33 C34 C35 C40 177.3(19)
C34 C35 C36 C37 -175.5(19)
C40 C35 C36 C37 -3(3)
C35 C36 C37 C38 2(3)
C36 C37 C38 C39 -1(4)
C37 C38 C39 C40 0(3)
C38 C39 C40 C35 0(3)
C38 C39 C40 Ir2 178.2(16)
C36 C35 C40 C39 2(3)
C34 C35 C40 C39 175.0(16)
C36 C35 C40 Ir2 -177.0(16)
C34 C35 C40 Ir2 -4(2)
C45 N5 C41 C42 0(2)
Ir2 N5 C41 C42 170.9(12)
N5 C41 C42 C43 2(3)
C41 C42 C43 C44 -1(4)
C42 C43 C44 C45 -1(4)
C41 N5 C45 C44 -2(2)
Ir2 N5 C45 C44 -174.3(14)
C41 N5 C45 C46 179.5(14)
Ir2 N5 C45 C46 7.5(19)
C43 C44 C45 N5 3(3)
C43 C44 C45 C46 -179(2)
N5 C45 C46 C47 173(2)
C44 C45 C46 C47 -6(3)
N5 C45 C46 C51 -7(2)
C44 C45 C46 C51 175.3(19)
C51 C46 C47 C48 1(4)
C45 C46 C47 C48 -178(2)
C46 C47 C48 C49 -2(4)
C47 C48 C49 C50 0(4)
C48 C49 C50 C51 3(4)
C49 C50 C51 C46 -4(3)
C49 C50 C51 Ir2 174(2)
C47 C46 C51 C50 1(3)
C45 C46 C51 C50 -179.5(18)
C47 C46 C51 Ir2 -176.3(18)
C45 C46 C51 Ir2 3(2)
C56 N6 C52 C53 -4(3)
Ir2 N6 C52 C53 178.0(14)
N6 C52 C53 C54 7(3)
C52 C53 C54 C55 -8(4)
C58 O6 C55 C54 2(4)
C58 O6 C55 C56 179(2)
C53 C54 C55 O6 -177(2)
C53 C54 C55 C56 6(3)
C52 N6 C56 C55 2(3)
Ir2 N6 C56 C55 -179.5(12)
C52 N6 C56 C57 -173.2(16)
Ir2 N6 C56 C57 5.2(19)
O6 C55 C56 N6 179.9(17)
C54 C55 C56 N6 -3(3)
O6 C55 C56 C57 -5(3)
C54 C55 C56 C57 171.8(19)
Ir2 O4 C57 O5 179.8(18)
Ir2 O4 C57 C56 -1(2)
N6 C56 C57 O5 176.5(18)
C55 C56 C57 O5 2(3)
N6 C56 C57 O4 -3(2)
C55 C56 C57 O4 -178.1(17)
